data_7231750
loop_
_publ_author_name
'Qiao, Yu'
'Ma, Yufeng'
'Jiang, Wei'
'Wang, Xiuyan'
'Guan, Weisheng'
'Che, Guangbo'
'Li, Weikang'
'Qin, Fang'

_publ_section_title
;
 A series of metal--organic frameworks constructed by a rigid-flexible
 5-(bis(4-carboxybenzyl)amino)isophthalic acid: syntheses, crystal
 structures and physical properties
;
_journal_issue 48
_journal_name_full CrystEngComm
_journal_page_first 7782
_journal_paper_doi 10.1039/C8CE01209A
_journal_volume 20
_journal_year 2018
_chemical_formula_moiety 'C27 H26 N2 O13 Pb2'
_chemical_formula_sum 'C27 H26 N2 O13 Pb2'
_chemical_formula_weight 1000.88
_space_group_IT_number 2
_space_group_name_Hall '-P 1'
_space_group_name_H-M_alt 'P -1'
_symmetry_cell_setting triclinic
_symmetry_space_group_name_Hall '-P 1'
_symmetry_space_group_name_H-M 'P -1'
_atom_sites_solution_hydrogens geom
_atom_sites_solution_primary direct
_atom_sites_solution_secondary difmap
_audit_creation_method SHELXL-97
_audit_update_record
;
2018-06-05 deposited with the CCDC.
2018-10-23 downloaded from the CCDC.
;
_cell_angle_alpha 104.0590(10)
_cell_angle_beta 100.2590(10)
_cell_angle_gamma 93.090(2)
_cell_formula_units_Z 2
_cell_length_a 11.1170(10)
_cell_length_b 11.2139(10)
_cell_length_c 13.6948(12)
_cell_measurement_reflns_used 2546
_cell_measurement_temperature 293(2)
_cell_measurement_theta_max 24.21
_cell_measurement_theta_min 2.67
_cell_volume 1621.2(2)
_computing_cell_refinement 'SAINT (Bruker, 2002)'
_computing_data_collection 'SMART (Bruker, 2002)'
_computing_data_reduction 'SHELXS97 (Sheldrick, 1997)'
_computing_molecular_graphics 'SHELXS97 (Sheldrick, 1997)'
_computing_publication_material SHELXTL
_computing_structure_refinement 'SHELXL-97 (Sheldrick, 1997)'
_computing_structure_solution 'SHELXS-97 (Sheldrick, 1990)'
_diffrn_ambient_temperature 293(2)
_diffrn_measured_fraction_theta_full 0.974
_diffrn_measured_fraction_theta_max 0.963
_diffrn_measurement_device_type 'CCD area detector'
_diffrn_measurement_method \w
_diffrn_radiation_monochromator graphite
_diffrn_radiation_source 'fine-focus sealed tube'
_diffrn_radiation_type MoK\a
_diffrn_radiation_wavelength 0.71073
_diffrn_reflns_av_R_equivalents 0.0258
_diffrn_reflns_av_sigmaI/netI 0.0620
_diffrn_reflns_limit_h_max 11
_diffrn_reflns_limit_h_min -13
_diffrn_reflns_limit_k_max 7
_diffrn_reflns_limit_k_min -14
_diffrn_reflns_limit_l_max 17
_diffrn_reflns_limit_l_min -14
_diffrn_reflns_number 9157
_diffrn_reflns_theta_full 25.00
_diffrn_reflns_theta_max 26.36
_diffrn_reflns_theta_min 1.56
_diffrn_standards_decay_% none
_diffrn_standards_interval_count none
_diffrn_standards_interval_time none
_diffrn_standards_number none
_exptl_absorpt_coefficient_mu 10.435
_exptl_absorpt_correction_T_max 0.147
_exptl_absorpt_correction_T_min 0.078
_exptl_absorpt_correction_type multi-scan
_exptl_absorpt_process_details '(SADABS; Bruker, 2002)'
_exptl_crystal_colour white
_exptl_crystal_density_diffrn 2.050
_exptl_crystal_density_method 'not measured'
_exptl_crystal_description block
_exptl_crystal_F_000 940
_exptl_crystal_size_max 0.259
_exptl_crystal_size_mid 0.215
_exptl_crystal_size_min 0.184
_refine_diff_density_max 2.508
_refine_diff_density_min -1.851
_refine_diff_density_rms 0.318
_refine_ls_extinction_method none
_refine_ls_goodness_of_fit_ref 1.079
_refine_ls_hydrogen_treatment mixed
_refine_ls_matrix_type full
_refine_ls_number_parameters 379
_refine_ls_number_reflns 6360
_refine_ls_number_restraints 79
_refine_ls_restrained_S_all 1.073
_refine_ls_R_factor_all 0.0742
_refine_ls_R_factor_gt 0.0562
_refine_ls_shift/su_max 0.017
_refine_ls_shift/su_mean 0.001
_refine_ls_structure_factor_coef Fsqd
_refine_ls_weighting_details 'calc w=1/[\s^2^(Fo^2^)+(0.1097P)^2^+0.0000P] where P=(Fo^2^+2Fc^2^)/3'
_refine_ls_weighting_scheme calc
_refine_ls_wR_factor_gt 0.1677
_refine_ls_wR_factor_ref 0.1823
_reflns_number_gt 4701
_reflns_number_total 6360
_reflns_threshold_expression >2\s(I)
_cod_data_source_file c8ce01209a2.cif
_cod_data_source_block a_CCDC1
_cod_depositor_comments
;
The following automatic conversions were performed:

'_symmetry_cell_setting' value 'Triclinic' changed to 'triclinic'
according to
/home/data/users/saulius/crontab/automatic-downloads/rss-feeds/RSC/lib/dictionaries/cif_core.dic
dictionary named 'cif_core.dic' version 2.4.2 from 2011-04-26.

Automatic conversion script
Id: cif_fix_values 4973 2017-02-22 13:04:09Z antanas 

 Adding full bibliography for 7231749--7231752.cif.
;
_cod_original_sg_symbol_Hall -P1
_cod_original_sg_symbol_H-M 'P-1   '
_cod_database_code 7231750
_platon_squeeze_void_probe_radius 1.20

loop_
_symmetry_equiv_pos_as_xyz
'x, y, z'
'-x, -y, -z'

loop_
_atom_site_label
_atom_site_type_symbol
_atom_site_fract_x
_atom_site_fract_y
_atom_site_fract_z
_atom_site_U_iso_or_equiv
_atom_site_adp_type
_atom_site_occupancy
_atom_site_symmetry_multiplicity
_atom_site_calc_flag
_atom_site_refinement_flags
C1 C 1.2471(18) 0.9906(16) 0.8741(14) 0.029(4) Uani 0.60 1 d P
C1' C 1.328(4) 0.837(4) 0.899(3) 0.057(10) Uani 0.40 1 d PU
C2' C 1.198(3) 0.784(3) 0.827(2) 0.027(6) Uani 0.40 1 d PU
C2 C 1.1266(11) 0.8841(12) 0.8118(9) 0.001(2) Uani 0.60 1 d PU
C3 C 1.053(2) 0.937(2) 0.751(2) 0.111(8) Uani 1 1 d U
C4' C 1.002(2) 0.824(2) 0.7466(19) 0.018(5) Uani 0.40 1 d PU
C4 C 0.9573(19) 0.852(2) 0.6870(16) 0.035(5) Uani 0.60 1 d PU
C5 C 0.9595(16) 0.7182(18) 0.6911(11) 0.067(6) Uani 1 1 d D
C6 C 1.042(2) 0.697(2) 0.7605(19) 0.045(6) Uani 0.60 1 d PU
C6' C 1.067(3) 0.617(4) 0.716(3) 0.048(9) Uani 0.40 1 d PDU
C7' C 1.181(3) 0.667(3) 0.789(2) 0.030(6) Uani 0.40 1 d PU
C7 C 1.130(2) 0.781(2) 0.8224(18) 0.045(6) Uani 0.60 1 d PU
C8 C 0.8532(13) 0.6384(11) 0.6141(9) 0.040(3) Uani 1 1 d .
H8A H 0.7792 0.6793 0.6205 0.048 Uiso 1 1 calc R
H8B H 0.8680 0.6341 0.5457 0.048 Uiso 1 1 calc R
C9 C 0.8557(13) 0.4125(12) 0.5425(10) 0.044(3) Uani 1 1 d .
H9A H 0.9077 0.3594 0.5734 0.052 Uiso 1 1 calc R
H9B H 0.9007 0.4469 0.4995 0.052 Uiso 1 1 calc R
C10 C 0.7387(11) 0.3348(11) 0.4753(9) 0.032(3) Uani 1 1 d .
C11 C 0.7483(12) 0.2210(12) 0.4091(9) 0.039(3) Uani 1 1 d .
H11 H 0.8247 0.1910 0.4096 0.046 Uiso 1 1 calc R
C12 C 0.6492(12) 0.1546(13) 0.3448(10) 0.040(3) Uani 1 1 d U
H12 H 0.6589 0.0783 0.3031 0.047 Uiso 1 1 calc R
C13 C 0.5342(12) 0.1937(12) 0.3376(10) 0.038(3) Uani 1 1 d .
C14 C 0.5190(18) 0.2968(17) 0.4039(14) 0.071(5) Uani 1 1 d U
H14 H 0.4399 0.3182 0.4075 0.085 Uiso 1 1 calc R
C15 C 0.6275(16) 0.3801(15) 0.4735(13) 0.073(6) Uani 1 1 d .
H15 H 0.6190 0.4582 0.5130 0.088 Uiso 1 1 calc R
C16 C 0.4214(14) 0.1242(13) 0.2680(9) 0.042(3) Uani 1 1 d .
C17 C 0.7906(11) 0.4921(11) 0.7072(8) 0.031(3) Uani 1 1 d .
C18 C 0.7834(10) 0.3710(11) 0.7215(9) 0.030(3) Uani 1 1 d U
H18 H 0.8075 0.3062 0.6748 0.036 Uiso 1 1 calc R
C19 C 0.7398(11) 0.3492(11) 0.8067(9) 0.030(3) Uani 1 1 d .
C20 C 0.6979(11) 0.4472(11) 0.8733(9) 0.030(3) Uani 1 1 d .
H20 H 0.6681 0.4332 0.9293 0.036 Uiso 1 1 calc R
C21 C 0.7003(10) 0.5625(10) 0.8570(8) 0.026(2) Uani 1 1 d .
C22 C 0.7470(11) 0.5847(10) 0.7754(9) 0.032(3) Uani 1 1 d .
H22 H 0.7494 0.6641 0.7659 0.039 Uiso 1 1 calc R
C23 C 0.7467(11) 0.2230(10) 0.8305(8) 0.030(3) Uani 1 1 d .
C24 C 0.6530(12) 0.6661(11) 0.9279(10) 0.039(3) Uani 1 1 d .
N1 N 0.8296(12) 0.5121(10) 0.6228(9) 0.047(3) Uani 1 1 d .
O1 O 0.7935(9) 0.1442(8) 0.7730(7) 0.044(2) Uani 1 1 d .
O2 O 0.7092(9) 0.2086(8) 0.9078(7) 0.039(2) Uani 1 1 d .
O1W O 0.5631(15) 0.7321(18) 1.2031(13) 0.118(6) Uani 1 1 d .
O3 O 0.6758(10) 0.7740(9) 0.9277(8) 0.056(3) Uani 1 1 d .
O4 O 0.5870(11) 0.6362(9) 0.9880(9) 0.066(3) Uani 1 1 d .
O5 O 0.3183(9) 0.1482(9) 0.2846(7) 0.045(2) Uani 1 1 d .
O6 O 0.4362(7) 0.0356(7) 0.1904(6) 0.034(2) Uani 1 1 d .
O7 O 1.3250(9) 0.9596(8) 0.9536(6) 0.040(2) Uani 1 1 d .
O8 O 1.2698(14) 1.0820(12) 0.8437(10) 0.035(3) Uani 0.60 1 d P
O8' O 1.405(2) 0.772(2) 0.9071(15) 0.042(6) Uani 0.40 1 d P
Pb1 Pb 0.77853(4) -0.00067(4) 0.88620(3) 0.03420(17) Uani 1 1 d .
Pb2 Pb 0.53748(5) 0.84425(4) 1.06076(4) 0.03637(18) Uani 1 1 d .

loop_
_atom_site_aniso_label
_atom_site_aniso_U_11
_atom_site_aniso_U_22
_atom_site_aniso_U_33
_atom_site_aniso_U_23
_atom_site_aniso_U_13
_atom_site_aniso_U_12
C1 0.038(11) 0.011(9) 0.029(10) -0.007(8) -0.004(8) 0.004(8)
C1' 0.057(10) 0.057(10) 0.057(10) 0.015(3) 0.011(2) 0.0058(14)
C2' 0.027(6) 0.027(6) 0.027(6) 0.0067(19) 0.0055(16) 0.0027(12)
C2 0.001(3) 0.001(3) 0.001(2) 0.0001(11) -0.0002(11) 0.0006(10)
C3 0.111(8) 0.112(8) 0.112(8) 0.029(2) 0.0222(19) 0.0112(13)
C4' 0.018(5) 0.018(5) 0.018(5) 0.0044(16) 0.0036(14) 0.0016(11)
C4 0.031(8) 0.033(8) 0.037(8) 0.000(7) 0.011(7) 0.003(7)
C5 0.066(11) 0.089(14) 0.036(8) -0.013(8) 0.035(8) -0.039(9)
C6 0.049(9) 0.044(9) 0.044(9) 0.015(7) 0.005(7) 0.008(8)
C6' 0.043(11) 0.057(12) 0.047(11) 0.020(9) 0.010(9) -0.001(9)
C7' 0.030(10) 0.026(10) 0.031(9) 0.007(8) -0.001(8) 0.005(8)
C7 0.041(9) 0.051(10) 0.041(9) 0.010(7) 0.007(7) 0.002(8)
C8 0.050(8) 0.031(7) 0.026(6) -0.006(5) -0.005(6) -0.017(6)
C9 0.054(8) 0.030(7) 0.039(7) -0.008(6) 0.016(6) -0.008(6)
C10 0.041(7) 0.033(7) 0.025(6) 0.005(5) 0.019(5) -0.011(5)
C11 0.042(7) 0.039(8) 0.026(6) -0.012(5) 0.014(5) -0.011(6)
C12 0.039(3) 0.039(3) 0.040(3) 0.0091(12) 0.0082(11) 0.0036(11)
C13 0.051(8) 0.032(7) 0.049(7) 0.027(6) 0.031(6) 0.012(6)
C14 0.071(5) 0.071(5) 0.071(5) 0.0179(16) 0.0138(14) 0.0076(11)
C15 0.074(12) 0.047(9) 0.062(10) -0.031(8) -0.023(9) 0.018(8)
C16 0.059(9) 0.033(7) 0.026(6) -0.003(5) -0.003(6) 0.014(6)
C17 0.041(7) 0.025(6) 0.024(6) -0.001(5) 0.010(5) 0.000(5)
C18 0.030(3) 0.029(3) 0.030(3) 0.0067(12) 0.0057(11) 0.0028(10)
C19 0.040(7) 0.023(6) 0.040(6) 0.020(5) 0.021(5) 0.017(5)
C20 0.036(6) 0.028(6) 0.027(6) 0.005(5) 0.012(5) -0.001(5)
C21 0.026(6) 0.022(6) 0.025(5) 0.002(5) 0.005(4) -0.011(5)
C22 0.044(7) 0.015(6) 0.030(6) -0.004(5) 0.000(5) 0.006(5)
C23 0.036(6) 0.024(6) 0.018(5) -0.005(5) -0.009(5) -0.009(5)
C24 0.041(7) 0.019(6) 0.045(7) -0.011(6) 0.004(6) 0.005(5)
N1 0.075(8) 0.027(6) 0.050(7) 0.013(5) 0.037(6) 0.011(6)
O1 0.064(6) 0.031(5) 0.049(5) 0.016(4) 0.030(5) 0.025(4)
O2 0.056(6) 0.032(5) 0.043(5) 0.020(4) 0.027(4) 0.016(4)
O1W 0.097(12) 0.170(17) 0.102(12) 0.063(11) 0.030(9) -0.026(11)
O3 0.083(8) 0.029(5) 0.066(7) 0.011(5) 0.043(6) 0.013(5)
O4 0.098(9) 0.027(5) 0.089(8) 0.007(5) 0.072(7) 0.006(5)
O5 0.046(6) 0.055(6) 0.034(5) 0.004(4) 0.009(4) 0.022(5)
O6 0.035(5) 0.027(4) 0.027(4) -0.012(3) -0.002(3) 0.001(4)
O7 0.066(6) 0.028(5) 0.025(4) -0.001(4) 0.023(4) -0.015(4)
O8 0.053(9) 0.023(8) 0.030(7) 0.007(6) 0.010(6) 0.004(6)
O8' 0.039(13) 0.041(14) 0.030(11) -0.019(10) -0.004(9) 0.022(10)
Pb1 0.0412(3) 0.0302(3) 0.0309(3) 0.0062(2) 0.0073(2) 0.0076(2)
Pb2 0.0495(3) 0.0280(3) 0.0366(3) 0.0086(2) 0.0196(2) 0.0091(2)

loop_
_atom_type_symbol
_atom_type_description
_atom_type_scat_dispersion_real
_atom_type_scat_dispersion_imag
_atom_type_scat_source
C C 0.0033 0.0016 'International Tables Vol C Tables 4.2.6.8 and 6.1.1.4'
H H 0.0000 0.0000 'International Tables Vol C Tables 4.2.6.8 and 6.1.1.4'
N N 0.0061 0.0033 'International Tables Vol C Tables 4.2.6.8 and 6.1.1.4'
O O 0.0106 0.0060 'International Tables Vol C Tables 4.2.6.8 and 6.1.1.4'
Pb Pb -3.3944 10.1111 'International Tables Vol C Tables 4.2.6.8 and 6.1.1.4'

loop_
_geom_angle_atom_site_label_1
_geom_angle_atom_site_label_2
_geom_angle_atom_site_label_3
_geom_angle
_geom_angle_site_symmetry_1
_geom_angle_site_symmetry_3
O8 C1 O7 122.8(16) . .
O8 C1 C2 121.4(15) . .
O7 C1 C2 115.3(14) . .
O8 C1 Pb2 53.1(10) . 2_777
O7 C1 Pb2 69.9(8) . 2_777
C2 C1 Pb2 168.4(12) . 2_777
O8' C1' O7 129(4) . .
O8' C1' C2' 120(4) . .
O7 C1' C2' 110(3) . .
C7 C2' C7' 86(4) . .
C7 C2' C2 56(3) . .
C7' C2' C2 134(3) . .
C7 C2' C1' 146(4) . .
C7' C2' C1' 116(3) . .
C2 C2' C1' 110(2) . .
C7 C2' C6 33(3) . .
C7' C2' C6 56.6(19) . .
C2 C2' C6 78.8(17) . .
C1' C2' C6 167(3) . .
C7 C2 C3 135(2) . .
C7 C2 C2' 30.8(14) . .
C3 C2 C2' 150.4(19) . .
C7 C2 C4' 79.9(17) . .
C3 C2 C4' 55.5(15) . .
C2' C2 C4' 106.1(18) . .
C7 C2 C1 118.2(15) . .
C3 C2 C1 106.7(16) . .
C2' C2 C1 91.7(15) . .
C4' C2 C1 161.8(15) . .
C2 C3 C4' 69.9(18) . .
C2 C3 C4 111(2) . .
C4' C3 C4 42.7(15) . .
C4 C4' C5 83(2) . .
C4 C4' C3 72(2) . .
C5 C4' C3 147(3) . .
C4 C4' C2 125(3) . .
C5 C4' C2 136(2) . .
C3 C4' C2 54.6(15) . .
C4 C4' C6 133(3) . .
C5 C4' C6 52.4(15) . .
C3 C4' C6 139(2) . .
C2 C4' C6 88.2(16) . .
C4 C4' C7 156(3) . .
C5 C4' C7 98(2) . .
C3 C4' C7 96(2) . .
C2 C4' C7 42.1(11) . .
C6 C4' C7 46.6(14) . .
C4' C4 C3 65(2) . .
C4' C4 C5 56(2) . .
C3 C4 C5 117.4(19) . .
C4' C5 C6 76.2(18) . .
C4' C5 C4 41.1(14) . .
C6 C5 C4 116.0(17) . .
C4' C5 C8 148(2) . .
C6 C5 C8 133(2) . .
C4 C5 C8 110.5(16) . .
C4' C5 C6' 107(2) . .
C6 C5 C6' 36.0(16) . .
C4 C5 C6' 138.5(18) . .
C8 C5 C6' 105.3(18) . .
C6' C6 C5 97(3) . .
C6' C6 C7 119(3) . .
C5 C6 C7 125(2) . .
C6' C6 C4' 138(3) . .
C5 C6 C4' 51.4(15) . .
C7 C6 C4' 74.8(19) . .
C6' C6 C7' 63(3) . .
C5 C6 C7' 145(2) . .
C7 C6 C7' 57.6(18) . .
C4' C6 C7' 125(2) . .
C6' C6 C2' 102(3) . .
C5 C6 C2' 131(2) . .
C7 C6 C2' 17.5(15) . .
C4' C6 C2' 86.1(17) . .
C7' C6 C2' 41.7(15) . .
C6 C6' C7' 78(3) . .
C6 C6' C5 47(2) . .
C7' C6' C5 119(3) . .
C2' C7' C7 31.1(15) . .
C2' C7' C6' 117(3) . .
C7 C7' C6' 90(2) . .
C2' C7' C6 82(2) . .
C7 C7' C6 51.8(16) . .
C6' C7' C6 39.0(18) . .
C2' C7 C2 93(4) . .
C2' C7 C6 130(4) . .
C2 C7 C6 116(2) . .
C2' C7 C7' 63(3) . .
C2 C7 C7' 143(3) . .
C6 C7 C7' 70.6(19) . .
C2' C7 C4' 138(4) . .
C2 C7 C4' 58.0(14) . .
C6 C7 C4' 58.5(16) . .
C7' C7 C4' 122(2) . .
N1 C8 C5 116.5(13) . .
N1 C9 C10 112.6(12) . .
C15 C10 C11 119.7(12) . .
C15 C10 C9 120.7(12) . .
C11 C10 C9 119.4(12) . .
C12 C11 C10 121.0(13) . .
C11 C12 C13 123.1(14) . .
C14 C13 C12 118.1(15) . .
C14 C13 C16 116.3(13) . .
C12 C13 C16 125.4(13) . .
C13 C14 C15 121.2(17) . .
C10 C15 C14 116.3(13) . .
O5 C16 O6 122.1(12) . .
O5 C16 C13 120.9(11) . .
O6 C16 C13 117.0(12) . .
O5 C16 Pb1 64.2(7) . 2_656
O6 C16 Pb1 58.5(6) . 2_656
C13 C16 Pb1 172.0(10) . 2_656
N1 C17 C22 122.0(12) . .
N1 C17 C18 119.6(10) . .
C22 C17 C18 118.1(11) . .
C19 C18 C17 119.8(11) . .
C20 C19 C18 119.1(11) . .
C20 C19 C23 120.6(10) . .
C18 C19 C23 120.2(10) . .
C21 C20 C19 120.9(11) . .
C20 C21 C22 119.9(11) . .
C20 C21 C24 120.4(11) . .
C22 C21 C24 119.7(11) . .
C21 C22 C17 122.0(11) . .
O1 C23 O2 125.0(12) . .
O1 C23 C19 117.0(11) . .
O2 C23 C19 118.0(10) . .
O1 C23 Pb1 63.6(7) . .
O2 C23 Pb1 61.5(6) . .
C19 C23 Pb1 175.1(8) . .
O3 C24 O4 121.5(12) . .
O3 C24 C21 121.4(13) . .
O4 C24 C21 117.2(11) . .
C17 N1 C9 122.4(11) . .
C17 N1 C8 120.0(10) . .
C9 N1 C8 117.5(11) . .
C23 O1 Pb1 90.4(8) . .
C23 O2 Pb1 92.3(7) . .
C24 O3 Pb2 90.5(8) . .
C24 O4 Pb2 96.5(8) . .
C16 O5 Pb1 89.6(7) . 2_656
C16 O6 Pb1 93.9(8) . 2_656
C1 O7 C1' 95.1(18) . .
C1 O7 Pb1 108.2(10) . 2_767
C1' O7 Pb1 118.4(18) . 2_767
C1 O7 Pb2 80.8(9) . 2_777
C1' O7 Pb2 125.6(18) . 2_777
Pb1 O7 Pb2 114.2(3) 2_767 2_777
C1 O8 Pb2 101.7(12) . 2_777
C1' O8' Pb2 111(2) . 1_655
O6 Pb1 O2 75.3(3) 2_656 .
O6 Pb1 O1 85.8(3) 2_656 .
O2 Pb1 O1 52.3(3) . .
O6 Pb1 O5 53.7(3) 2_656 2_656
O2 Pb1 O5 113.4(3) . 2_656
O1 Pb1 O5 81.5(3) . 2_656
O6 Pb1 O7 77.6(3) 2_656 2_767
O2 Pb1 O7 73.3(3) . 2_767
O1 Pb1 O7 125.5(3) . 2_767
O5 Pb1 O7 123.5(3) 2_656 2_767
O6 Pb1 C16 27.7(3) 2_656 2_656
O2 Pb1 C16 96.7(3) . 2_656
O1 Pb1 C16 85.0(4) . 2_656
O5 Pb1 C16 26.2(3) 2_656 2_656
O7 Pb1 C16 100.5(4) 2_767 2_656
O6 Pb1 C23 80.2(3) 2_656 .
O2 Pb1 C23 26.3(3) . .
O1 Pb1 C23 26.1(3) . .
O5 Pb1 C23 98.4(3) 2_656 .
O7 Pb1 C23 99.5(3) 2_767 .
C16 Pb1 C23 91.5(3) 2_656 .
O8' Pb2 O8 151.3(7) 1_455 2_777
O8' Pb2 O4 73.6(6) 1_455 .
O8 Pb2 O4 96.3(5) 2_777 .
O8' Pb2 O1W 123.9(8) 1_455 .
O8 Pb2 O1W 75.6(5) 2_777 .
O4 Pb2 O1W 72.4(5) . .
O8' Pb2 O3 74.7(6) 1_455 .
O8 Pb2 O3 78.1(4) 2_777 .
O4 Pb2 O3 51.4(3) . .
O1W Pb2 O3 113.5(5) . .
O8' Pb2 O7 106.7(7) 1_455 2_777
O8 Pb2 O7 54.5(4) 2_777 2_777
O4 Pb2 O7 119.9(3) . 2_777
O1W Pb2 O7 128.7(4) . 2_777
O3 Pb2 O7 70.3(3) . 2_777
O8' Pb2 C1 133.2(8) 1_455 2_777
O8 Pb2 C1 25.3(5) 2_777 2_777
O4 Pb2 C1 110.1(5) . 2_777
O1W Pb2 C1 100.1(5) . 2_777
O3 Pb2 C1 73.5(5) . 2_777
O7 Pb2 C1 29.2(4) 2_777 2_777

loop_
_geom_bond_atom_site_label_1
_geom_bond_atom_site_label_2
_geom_bond_distance
_geom_bond_site_symmetry_2
C1 O8 1.23(2) .
C1 O7 1.39(2) .
C1 C2 1.70(2) .
C1 Pb2 2.81(2) 2_777
C1' O8' 1.16(4) .
C1' O7 1.41(4) .
C1' C2' 1.59(5) .
C2' C7 0.74(3) .
C2' C7' 1.27(4) .
C2' C2 1.45(3) .
C2' C6 1.90(4) .
C2 C7 1.21(3) .
C2 C3 1.32(3) .
C2 C4' 1.53(3) .
C3 C4' 1.34(3) .
C3 C4 1.40(3) .
C4' C4 1.00(3) .
C4' C5 1.26(3) .
C4' C6 1.57(3) .
C4' C7 1.77(3) .
C4 C5 1.51(3) .
C5 C6 1.28(3) .
C5 C8 1.515(18) .
C5 C6' 1.74(4) .
C6 C6' 1.03(4) .
C6 C7 1.33(3) .
C6 C7' 1.60(4) .
C6' C7' 1.45(4) .
C7' C7 1.43(4) .
C8 N1 1.463(16) .
C9 N1 1.446(15) .
C9 C10 1.537(17) .
C10 C15 1.36(2) .
C10 C11 1.396(17) .
C11 C12 1.338(17) .
C12 C13 1.368(18) .
C13 C14 1.32(2) .
C13 C16 1.48(2) .
C14 C15 1.51(2) .
C16 O5 1.238(17) .
C16 O6 1.308(14) .
C16 Pb1 2.809(13) 2_656
C17 N1 1.366(16) .
C17 C22 1.390(15) .
C17 C18 1.418(16) .
C18 C19 1.409(16) .
C19 C20 1.405(15) .
C19 C23 1.530(16) .
C20 C21 1.364(16) .
C21 C22 1.381(17) .
C21 C24 1.506(16) .
C23 O1 1.236(14) .
C23 O2 1.247(14) .
C23 Pb1 2.815(12) .
C24 O3 1.224(15) .
C24 O4 1.284(17) .
O1 Pb1 2.521(9) .
O2 Pb1 2.475(8) .
O1W Pb2 2.548(16) .
O3 Pb2 2.596(10) .
O4 Pb2 2.438(9) .
O5 Pb1 2.529(9) 2_656
O6 Pb1 2.400(8) 2_656
O7 Pb1 2.611(8) 2_767
O7 Pb2 2.677(8) 2_777
O8 Pb2 2.296(14) 2_777
O8' Pb2 2.276(19) 1_655
Pb1 O6 2.400(8) 2_656
Pb1 O5 2.529(9) 2_656
Pb1 O7 2.611(8) 2_767
Pb1 C16 2.809(13) 2_656
Pb2 O8' 2.276(19) 1_455
Pb2 O8 2.296(14) 2_777
Pb2 O7 2.677(8) 2_777
Pb2 C1 2.81(2) 2_777

loop_
_platon_squeeze_void_nr
_platon_squeeze_void_average_x
_platon_squeeze_void_average_y
_platon_squeeze_void_average_z
_platon_squeeze_void_volume
_platon_squeeze_void_count_electrons
_platon_squeeze_void_content
1 -0.004 -0.020 0.480 568 156 ' '
